data_4122836
loop_
_publ_author_name
'Zhang, Long'
'Liu, Yuesheng'
'Deng, Liang'

_publ_section_title
;
 Three-Coordinate Cobalt(IV) and Cobalt(V) Imido Complexes with
 N-Heterocyclic Carbene Ligation: Synthesis, Structure, and Their Distinct
 Reactivity in C-H Bond Amination.
;
_journal_issue 44
_journal_name_full 'Journal of the American Chemical Society'
_journal_page_first 15525
_journal_page_last 15528
_journal_paper_doi 10.1021/ja509731z
_journal_volume 136
_journal_year 2014
_chemical_absolute_configuration ad
_chemical_formula_sum 'C45 H58 Co N4'
_chemical_formula_weight 713.88
_chemical_name_systematic
; 
 ? 
;
_space_group_crystal_system tetragonal
_space_group_IT_number 110
_space_group_name_Hall 'I 4bw -2c'
_space_group_name_H-M_alt 'I 41 c d'
_symmetry_space_group_name_Hall 'I 4bw -2c'
_symmetry_space_group_name_H-M 'I 41 c d'
_atom_sites_solution_hydrogens geom
_audit_creation_method SHELXL-2014
_cell_angle_alpha 90
_cell_angle_beta 90
_cell_angle_gamma 90
_cell_formula_units_Z 8
_cell_length_a 16.843(3)
_cell_length_b 16.843(3)
_cell_length_c 28.286(5)
_cell_measurement_reflns_used 2302
_cell_measurement_temperature 140(2)
_cell_measurement_theta_max 22.16
_cell_measurement_theta_min 2.24
_cell_volume 8024(2)
_computing_cell_refinement 'Bruker SAINT'
_computing_data_collection 'Bruker APEX2'
_computing_data_reduction 'Bruker SAINT'
_computing_molecular_graphics 'Bruker SHELXTL'
_computing_publication_material 'Bruker SHELXTL'
_computing_structure_refinement 'SHELXL-2014 (Sheldrick, 2014)'
_computing_structure_solution 'SHELXS-97 (Sheldrick, 2008)'
_diffrn_ambient_temperature 140(2)
_diffrn_measured_fraction_theta_full 1.000
_diffrn_measured_fraction_theta_max 0.999
_diffrn_measurement_device_type 'Bruker APEX-II CCD'
_diffrn_measurement_method '\f and \w scans'
_diffrn_radiation_type MoK\a
_diffrn_radiation_wavelength 0.71073
_diffrn_reflns_av_R_equivalents 0.0836
_diffrn_reflns_av_unetI/netI 0.0541
_diffrn_reflns_Laue_measured_fraction_full 1.000
_diffrn_reflns_Laue_measured_fraction_max 0.999
_diffrn_reflns_limit_h_max 21
_diffrn_reflns_limit_h_min -21
_diffrn_reflns_limit_k_max 21
_diffrn_reflns_limit_k_min -21
_diffrn_reflns_limit_l_max 36
_diffrn_reflns_limit_l_min -29
_diffrn_reflns_number 31314
_diffrn_reflns_point_group_measured_fraction_full 0.851
_diffrn_reflns_point_group_measured_fraction_max 0.858
_diffrn_reflns_theta_full 25.242
_diffrn_reflns_theta_max 27.532
_diffrn_reflns_theta_min 2.236
_exptl_absorpt_coefficient_mu 0.463
_exptl_absorpt_correction_T_max 0.7461
_exptl_absorpt_correction_T_min 0.6621
_exptl_absorpt_correction_type multi-scan
_exptl_absorpt_process_details sadabs
_exptl_crystal_colour brown
_exptl_crystal_density_diffrn 1.182
_exptl_crystal_description block
_exptl_crystal_F_000 3064
_exptl_crystal_size_max 0.100
_exptl_crystal_size_mid 0.080
_exptl_crystal_size_min 0.060
_refine_diff_density_max 0.466
_refine_diff_density_min -0.381
_refine_diff_density_rms 0.045
_refine_ls_abs_structure_details
; 
 Flack x determined using 880 quotients [(I+)-(I-)]/[(I+)+(I-)] 
 (Parsons, Flack and Wagner, Acta Cryst. B69 (2013) 249-259). 
;
_refine_ls_abs_structure_Flack -0.010(16)
_refine_ls_extinction_method none
_refine_ls_goodness_of_fit_ref 1.019
_refine_ls_hydrogen_treatment constr
_refine_ls_matrix_type full
_refine_ls_number_parameters 234
_refine_ls_number_reflns 3964
_refine_ls_number_restraints 1
_refine_ls_restrained_S_all 1.019
_refine_ls_R_factor_all 0.0725
_refine_ls_R_factor_gt 0.0377
_refine_ls_shift/su_max 0.030
_refine_ls_shift/su_mean 0.001
_refine_ls_structure_factor_coef Fsqd
_refine_ls_weighting_details 'w=1/[\s^2^(Fo^2^)+(0.0409P)^2^+2.7641P] where P=(Fo^2^+2Fc^2^)/3'
_refine_ls_weighting_scheme calc
_refine_ls_wR_factor_gt 0.0844
_refine_ls_wR_factor_ref 0.0997
_reflns_Friedel_coverage 0.682
_reflns_Friedel_fraction_full 0.695
_reflns_Friedel_fraction_max 0.711
_reflns_number_gt 2723
_reflns_number_total 3964
_reflns_threshold_expression 'I > 2\s(I)'
_cod_data_source_file ja509731z_si_001.cif
_cod_data_source_block 2
_cod_depositor_comments 'Adding full bibliography for 4122835--4122838.cif.'
_cod_original_cell_volume 8024(3)
_cod_database_code 4122836
_shelx_space_group_comment
; 
The symmetry employed for this shelxl refinement is uniquely defined 
by the following loop, which should always be used as a source of 
symmetry information in preference to the above space-group names. 
They are only intended as comments. 
;
_shelx_estimated_absorpt_t_min 0.955
_shelx_estimated_absorpt_t_max 0.973
_shelxl_version_number 2014-3

loop_
_space_group_symop_operation_xyz
'x, y, z'
'-y+1/2, x, z+3/4'
'y+1/2, -x, z+3/4'
'-x, -y, z'
'-x, y, z+1/2'
'x, -y, z+1/2'
'-y+1/2, -x, z+1/4'
'y+1/2, x, z+1/4'
'x+1/2, y+1/2, z+1/2'
'-y+1, x+1/2, z+5/4'
'y+1, -x+1/2, z+5/4'
'-x+1/2, -y+1/2, z+1/2'
'-x+1/2, y+1/2, z+1'
'x+1/2, -y+1/2, z+1'
'-y+1, -x+1/2, z+3/4'
'y+1, x+1/2, z+3/4'

loop_
_atom_site_label
_atom_site_type_symbol
_atom_site_fract_x
_atom_site_fract_y
_atom_site_fract_z
_atom_site_U_iso_or_equiv
_atom_site_adp_type
_atom_site_occupancy
_atom_site_site_symmetry_order
_atom_site_calc_flag
_atom_site_refinement_flags_posn
_atom_site_refinement_flags_adp
_atom_site_refinement_flags_occupancy
Co1 Co 0.0000 0.0000 0.00471(4) 0.01987(14) Uani 1 2 d S T P
N1 N 0.06926(17) 0.06473(17) -0.01201(12) 0.0248(7) Uani 1 1 d . . .
N2 N 0.00108(18) 0.06355(16) 0.10121(11) 0.0256(7) Uani 1 1 d . . .
C1 C 0.0000 0.0000 0.07114(19) 0.0219(10) Uani 1 2 d S T P
C2 C 0.0006(2) 0.0402(2) 0.14765(15) 0.0330(8) Uani 1 1 d . . .
H2 H 0.0011 0.0738 0.1746 0.040 Uiso 1 1 calc R U .
C3 C 0.0029(2) 0.1473(2) 0.08985(14) 0.0255(8) Uani 1 1 d . . .
C4 C 0.0753(2) 0.1866(2) 0.09273(15) 0.0298(9) Uani 1 1 d . . .
C5 C 0.0750(2) 0.2684(2) 0.08900(18) 0.0345(10) Uani 1 1 d . . .
H5 H 0.1240 0.2963 0.0908 0.041 Uiso 1 1 calc R U .
C6 C 0.0050(3) 0.3109(2) 0.08273(17) 0.0361(10) Uani 1 1 d . . .
C7 C -0.0650(2) 0.2694(2) 0.07828(15) 0.0324(9) Uani 1 1 d . . .
H7 H -0.1125 0.2980 0.0723 0.039 Uiso 1 1 calc R U .
C8 C -0.0686(2) 0.1873(2) 0.08226(15) 0.0273(8) Uani 1 1 d . . .
C9 C -0.1461(2) 0.1453(2) 0.0788(2) 0.0401(11) Uani 1 1 d . . .
H9A H -0.1886 0.1803 0.0900 0.060 Uiso 1 1 calc R U .
H9B H -0.1446 0.0972 0.0983 0.060 Uiso 1 1 calc R U .
H9C H -0.1562 0.1307 0.0458 0.060 Uiso 1 1 calc R U .
C10 C 0.0059(3) 0.4005(2) 0.0817(2) 0.0496(13) Uani 1 1 d . . .
H10A H -0.0428 0.4199 0.0667 0.074 Uiso 1 1 calc R U .
H10B H 0.0521 0.4189 0.0637 0.074 Uiso 1 1 calc R U .
H10C H 0.0089 0.4209 0.1141 0.074 Uiso 1 1 calc R U .
C11 C 0.1520(2) 0.1426(2) 0.10105(18) 0.0391(11) Uani 1 1 d . . .
H11A H 0.1965 0.1746 0.0894 0.059 Uiso 1 1 calc R U .
H11B H 0.1506 0.0918 0.0842 0.059 Uiso 1 1 calc R U .
H11C H 0.1587 0.1329 0.1350 0.059 Uiso 1 1 calc R U .
C12 C 0.1294(2) 0.1165(2) -0.02022(14) 0.0249(8) Uani 1 1 d . . .
C13 C 0.2104(2) 0.0915(2) -0.01499(15) 0.0291(9) Uani 1 1 d . . .
C14 C 0.2697(2) 0.1458(2) -0.02408(18) 0.0404(11) Uani 1 1 d . . .
H14 H 0.3236 0.1303 -0.0204 0.048 Uiso 1 1 calc R U .
C15 C 0.2526(3) 0.2223(3) -0.0384(2) 0.0509(14) Uani 1 1 d . . .
H15 H 0.2946 0.2583 -0.0449 0.061 Uiso 1 1 calc R U .
C16 C 0.1754(3) 0.2466(2) -0.04335(19) 0.0438(12) Uani 1 1 d . . .
H16 H 0.1649 0.2997 -0.0526 0.053 Uiso 1 1 calc R U .
C17 C 0.1119(2) 0.1953(2) -0.03516(16) 0.0310(9) Uani 1 1 d . . .
C18 C 0.0266(2) 0.2193(2) -0.04153(17) 0.0335(10) Uani 1 1 d . . .
H18 H -0.0042 0.1970 -0.0144 0.040 Uiso 1 1 calc R U .
C19 C -0.0073(3) 0.1834(3) -0.08675(19) 0.0506(13) Uani 1 1 d . . .
H19A H 0.0211 0.2049 -0.1141 0.076 Uiso 1 1 calc R U .
H19B H -0.0638 0.1966 -0.0892 0.076 Uiso 1 1 calc R U .
H19C H -0.0009 0.1255 -0.0859 0.076 Uiso 1 1 calc R U .
C20 C 0.0142(3) 0.3092(2) -0.0416(2) 0.0486(12) Uani 1 1 d . . .
H20A H 0.0386 0.3322 -0.0133 0.073 Uiso 1 1 calc R U .
H20B H -0.0428 0.3209 -0.0416 0.073 Uiso 1 1 calc R U .
H20C H 0.0388 0.3321 -0.0699 0.073 Uiso 1 1 calc R U .
C21 C 0.2268(2) 0.0070(2) -0.00125(17) 0.0317(9) Uani 1 1 d . . .
H21 H 0.1846 -0.0089 0.0217 0.038 Uiso 1 1 calc R U .
C22 C 0.2186(3) -0.0473(2) -0.04399(19) 0.0428(11) Uani 1 1 d . . .
H22A H 0.2575 -0.0320 -0.0681 0.064 Uiso 1 1 calc R U .
H22B H 0.1649 -0.0425 -0.0570 0.064 Uiso 1 1 calc R U .
H22C H 0.2281 -0.1024 -0.0344 0.064 Uiso 1 1 calc R U .
C23 C 0.3062(3) -0.0062(3) 0.02321(19) 0.0508(12) Uani 1 1 d . . .
H23A H 0.3091 -0.0610 0.0347 0.076 Uiso 1 1 calc R U .
H23B H 0.3111 0.0306 0.0499 0.076 Uiso 1 1 calc R U .
H23C H 0.3494 0.0034 0.0007 0.076 Uiso 1 1 calc R U .

loop_
_atom_site_aniso_label
_atom_site_aniso_U_11
_atom_site_aniso_U_22
_atom_site_aniso_U_33
_atom_site_aniso_U_23
_atom_site_aniso_U_13
_atom_site_aniso_U_12
Co1 0.0193(3) 0.0167(3) 0.0236(3) 0.000 0.000 -0.0020(3)
N1 0.0253(16) 0.0194(15) 0.0299(17) 0.0004(13) 0.0011(13) 0.0015(12)
N2 0.0341(17) 0.0180(14) 0.0248(17) -0.0010(12) -0.0012(15) 0.0008(15)
C1 0.025(2) 0.013(2) 0.028(3) 0.000 0.000 0.000(2)
C2 0.048(2) 0.0263(19) 0.025(2) -0.0007(16) -0.001(2) 0.0023(19)
C3 0.0331(19) 0.0185(16) 0.0250(19) -0.0012(15) 0.0007(18) -0.0005(16)
C4 0.033(2) 0.0243(19) 0.032(2) -0.0039(17) 0.0006(18) 0.0019(15)
C5 0.033(2) 0.025(2) 0.046(3) -0.0037(19) 0.0052(19) -0.0062(17)
C6 0.045(2) 0.0200(18) 0.043(3) -0.0027(18) 0.007(2) 0.0000(17)
C7 0.036(2) 0.026(2) 0.035(3) -0.0021(17) -0.0016(18) 0.0073(17)
C8 0.031(2) 0.0234(19) 0.028(2) -0.0051(17) -0.0017(17) 0.0004(15)
C9 0.036(2) 0.031(2) 0.053(3) -0.004(2) -0.008(2) -0.0004(18)
C10 0.060(3) 0.0189(19) 0.070(4) -0.004(2) 0.006(3) 0.000(2)
C11 0.037(2) 0.037(2) 0.043(3) -0.009(2) -0.001(2) 0.0037(18)
C12 0.027(2) 0.0231(19) 0.025(2) -0.0009(15) 0.0037(16) -0.0026(15)
C13 0.027(2) 0.030(2) 0.031(2) -0.0042(17) 0.0027(17) -0.0020(16)
C14 0.025(2) 0.041(3) 0.055(3) -0.007(2) 0.008(2) -0.0077(18)
C15 0.040(3) 0.031(2) 0.082(4) -0.004(3) 0.019(3) -0.015(2)
C16 0.050(3) 0.021(2) 0.061(3) 0.003(2) 0.018(2) -0.0032(17)
C17 0.034(2) 0.0246(19) 0.034(2) -0.0018(18) 0.0077(18) 0.0015(16)
C18 0.034(2) 0.028(2) 0.038(3) 0.0066(19) 0.006(2) 0.0057(16)
C19 0.055(3) 0.047(3) 0.050(3) 0.002(2) -0.008(2) 0.013(2)
C20 0.058(3) 0.029(2) 0.058(3) 0.007(2) 0.011(3) 0.016(2)
C21 0.0274(17) 0.034(2) 0.034(2) 0.0050(19) 0.0027(17) 0.0058(16)
C22 0.049(3) 0.028(2) 0.052(3) 0.000(2) 0.006(2) 0.0103(19)
C23 0.038(2) 0.067(3) 0.047(3) 0.012(3) -0.002(2) 0.009(2)

loop_
_atom_type_symbol
_atom_type_description
_atom_type_scat_dispersion_real
_atom_type_scat_dispersion_imag
_atom_type_scat_source
C C 0.0033 0.0016 'International Tables Vol C Tables 4.2.6.8 and 6.1.1.4'
H H 0.0000 0.0000 'International Tables Vol C Tables 4.2.6.8 and 6.1.1.4'
N N 0.0061 0.0033 'International Tables Vol C Tables 4.2.6.8 and 6.1.1.4'
Co Co 0.3494 0.9721 'International Tables Vol C Tables 4.2.6.8 and 6.1.1.4'

loop_
_geom_angle_atom_site_label_1
_geom_angle_atom_site_label_2
_geom_angle_atom_site_label_3
_geom_angle
_geom_angle_site_symmetry_1
_geom_angle_site_symmetry_3
N1 Co1 N1 147.0(2) 4 .
N1 Co1 C1 106.50(12) 4 .
N1 Co1 C1 106.50(12) . .
C12 N1 Co1 173.0(3) . .
C1 N2 C2 111.8(3) . .
C1 N2 C3 128.7(3) . .
C2 N2 C3 119.5(3) . .
N2 C1 N2 103.1(4) . 4
N2 C1 Co1 128.5(2) . .
N2 C1 Co1 128.5(2) 4 .
C2 C2 N2 106.7(2) 4 .
C2 C2 H2 126.7 4 .
N2 C2 H2 126.7 . .
C4 C3 C8 122.5(3) . .
C4 C3 N2 118.0(3) . .
C8 C3 N2 119.1(3) . .
C5 C4 C3 117.9(4) . .
C5 C4 C11 120.2(4) . .
C3 C4 C11 121.9(3) . .
C4 C5 C6 121.6(4) . .
C4 C5 H5 119.2 . .
C6 C5 H5 119.2 . .
C7 C6 C5 118.5(3) . .
C7 C6 C10 120.9(4) . .
C5 C6 C10 120.5(4) . .
C6 C7 C8 122.4(4) . .
C6 C7 H7 118.8 . .
C8 C7 H7 118.8 . .
C7 C8 C3 117.0(3) . .
C7 C8 C9 120.4(4) . .
C3 C8 C9 122.5(3) . .
C8 C9 H9A 109.5 . .
C8 C9 H9B 109.5 . .
H9A C9 H9B 109.5 . .
C8 C9 H9C 109.5 . .
H9A C9 H9C 109.5 . .
H9B C9 H9C 109.5 . .
C6 C10 H10A 109.5 . .
C6 C10 H10B 109.5 . .
H10A C10 H10B 109.5 . .
C6 C10 H10C 109.5 . .
H10A C10 H10C 109.5 . .
H10B C10 H10C 109.5 . .
C4 C11 H11A 109.5 . .
C4 C11 H11B 109.5 . .
H11A C11 H11B 109.5 . .
C4 C11 H11C 109.5 . .
H11A C11 H11C 109.5 . .
H11B C11 H11C 109.5 . .
N1 C12 C17 119.8(3) . .
N1 C12 C13 120.2(3) . .
C17 C12 C13 120.0(3) . .
C14 C13 C12 118.3(4) . .
C14 C13 C21 122.9(4) . .
C12 C13 C21 118.7(3) . .
C13 C14 C15 121.5(4) . .
C13 C14 H14 119.3 . .
C15 C14 H14 119.3 . .
C16 C15 C14 120.4(4) . .
C16 C15 H15 119.8 . .
C14 C15 H15 119.8 . .
C15 C16 C17 121.7(4) . .
C15 C16 H16 119.1 . .
C17 C16 H16 119.1 . .
C16 C17 C12 118.0(4) . .
C16 C17 C18 123.1(4) . .
C12 C17 C18 118.9(3) . .
C17 C18 C19 110.6(4) . .
C17 C18 C20 113.4(3) . .
C19 C18 C20 109.9(4) . .
C17 C18 H18 107.6 . .
C19 C18 H18 107.6 . .
C20 C18 H18 107.6 . .
C18 C19 H19A 109.5 . .
C18 C19 H19B 109.5 . .
H19A C19 H19B 109.5 . .
C18 C19 H19C 109.5 . .
H19A C19 H19C 109.5 . .
H19B C19 H19C 109.5 . .
C18 C20 H20A 109.5 . .
C18 C20 H20B 109.5 . .
H20A C20 H20B 109.5 . .
C18 C20 H20C 109.5 . .
H20A C20 H20C 109.5 . .
H20B C20 H20C 109.5 . .
C13 C21 C23 114.7(3) . .
C13 C21 C22 110.3(4) . .
C23 C21 C22 110.7(4) . .
C13 C21 H21 106.9 . .
C23 C21 H21 106.9 . .
C22 C21 H21 106.9 . .
C21 C22 H22A 109.5 . .
C21 C22 H22B 109.5 . .
H22A C22 H22B 109.5 . .
C21 C22 H22C 109.5 . .
H22A C22 H22C 109.5 . .
H22B C22 H22C 109.5 . .
C21 C23 H23A 109.5 . .
C21 C23 H23B 109.5 . .
H23A C23 H23B 109.5 . .
C21 C23 H23C 109.5 . .
H23A C23 H23C 109.5 . .
H23B C23 H23C 109.5 . .

loop_
_geom_bond_atom_site_label_1
_geom_bond_atom_site_label_2
_geom_bond_distance
_geom_bond_site_symmetry_2
Co1 N1 1.665(3) 4
Co1 N1 1.665(3) .
Co1 C1 1.879(5) .
N1 C12 1.357(4) .
N2 C1 1.367(5) .
N2 C2 1.371(5) .
N2 C3 1.448(4) .
C1 N2 1.367(5) 4
C2 C2 1.353(8) 4
C2 H2 0.9500 .
C3 C4 1.389(5) .
C3 C8 1.396(5) .
C4 C5 1.382(5) .
C4 C11 1.507(5) .
C5 C6 1.391(6) .
C5 H5 0.9500 .
C6 C7 1.375(6) .
C6 C10 1.510(5) .
C7 C8 1.389(5) .
C7 H7 0.9500 .
C8 C9 1.488(5) .
C9 H9A 0.9800 .
C9 H9B 0.9800 .
C9 H9C 0.9800 .
C10 H10A 0.9800 .
C10 H10B 0.9800 .
C10 H10C 0.9800 .
C11 H11A 0.9800 .
C11 H11B 0.9800 .
C11 H11C 0.9800 .
C12 C17 1.422(5) .
C12 C13 1.436(5) .
C13 C14 1.379(5) .
C13 C21 1.501(5) .
C14 C15 1.381(6) .
C14 H14 0.9500 .
C15 C16 1.369(7) .
C15 H15 0.9500 .
C16 C17 1.394(5) .
C16 H16 0.9500 .
C17 C18 1.504(6) .
C18 C19 1.526(7) .
C18 C20 1.529(6) .
C18 H18 1.0000 .
C19 H19A 0.9800 .
C19 H19B 0.9800 .
C19 H19C 0.9800 .
C20 H20A 0.9800 .
C20 H20B 0.9800 .
C20 H20C 0.9800 .
C21 C23 1.521(6) .
C21 C22 1.522(7) .
C21 H21 1.0000 .
C22 H22A 0.9800 .
C22 H22B 0.9800 .
C22 H22C 0.9800 .
C23 H23A 0.9800 .
C23 H23B 0.9800 .
C23 H23C 0.9800 .

loop_
_geom_torsion_atom_site_label_1
_geom_torsion_atom_site_label_2
_geom_torsion_atom_site_label_3
_geom_torsion_atom_site_label_4
_geom_torsion
_geom_torsion_site_symmetry_1
_geom_torsion_site_symmetry_4
C2 N2 C1 N2 0.0(2) . 4
C3 N2 C1 N2 179.7(4) . 4
C2 N2 C1 Co1 180.0(2) . .
C3 N2 C1 Co1 -0.3(4) . .
N1 Co1 C1 N2 -134.04(19) 4 .
N1 Co1 C1 N2 45.96(19) . .
N1 Co1 C1 N2 45.96(19) 4 4
N1 Co1 C1 N2 -134.04(19) . 4
C1 N2 C2 C2 0.1(5) . 4
C3 N2 C2 C2 -179.6(4) . 4
C1 N2 C3 C4 -100.6(4) . .
C2 N2 C3 C4 79.0(5) . .
C1 N2 C3 C8 87.2(5) . .
C2 N2 C3 C8 -93.1(5) . .
C8 C3 C4 C5 1.6(6) . .
N2 C3 C4 C5 -170.3(4) . .
C8 C3 C4 C11 179.9(4) . .
N2 C3 C4 C11 8.0(6) . .
C3 C4 C5 C6 0.2(7) . .
C11 C4 C5 C6 -178.1(4) . .
C4 C5 C6 C7 -2.6(7) . .
C4 C5 C6 C10 176.3(5) . .
C5 C6 C7 C8 3.4(7) . .
C10 C6 C7 C8 -175.5(4) . .
C6 C7 C8 C3 -1.7(6) . .
C6 C7 C8 C9 177.9(4) . .
C4 C3 C8 C7 -0.9(6) . .
N2 C3 C8 C7 170.9(4) . .
C4 C3 C8 C9 179.5(4) . .
N2 C3 C8 C9 -8.7(6) . .
N1 C12 C13 C14 179.4(4) . .
C17 C12 C13 C14 0.9(6) . .
N1 C12 C13 C21 1.2(6) . .
C17 C12 C13 C21 -177.3(4) . .
C12 C13 C14 C15 -0.7(7) . .
C21 C13 C14 C15 177.5(5) . .
C13 C14 C15 C16 0.9(8) . .
C14 C15 C16 C17 -1.3(9) . .
C15 C16 C17 C12 1.5(7) . .
C15 C16 C17 C18 -178.3(5) . .
N1 C12 C17 C16 -179.8(4) . .
C13 C12 C17 C16 -1.3(6) . .
N1 C12 C17 C18 0.0(6) . .
C13 C12 C17 C18 178.5(4) . .
C16 C17 C18 C19 104.9(5) . .
C12 C17 C18 C19 -74.9(5) . .
C16 C17 C18 C20 -19.1(7) . .
C12 C17 C18 C20 161.1(4) . .
C14 C13 C21 C23 26.5(6) . .
C12 C13 C21 C23 -155.3(4) . .
C14 C13 C21 C22 -99.3(5) . .
C12 C13 C21 C22 78.9(5) . .
